data_4512256
loop_
_publ_author_name
'Wen, Yuehong'
'Sheng, Tianlu'
'Xue, Zhenzhen'
'Sun, Zhihao'
'Wang, Yanlong'
'Hu, Shengmin'
'Huang, Yihui'
'Li, Jie'
'Wu, Xintao'

_publ_section_title
;
 Homochiral Layered Coordination Polymers from ChiralN-Carbamylglutamate
 and Achiral Flexible Bis(pyridine) Ligands: Syntheses, Crystal
 Structures, and Properties
;
_journal_issue 12
_journal_name_full 'Crystal Growth &amp; Design'
_journal_page_first 6230
_journal_paper_doi 10.1021/cg501398c
_journal_volume 14
_journal_year 2014
_chemical_absolute_configuration unk
_chemical_formula_sum 'C18 H26 N4 O8 Zn'
_chemical_formula_weight 491.80
_chemical_name_systematic
; 
 ? 
;
_space_group_IT_number 4
_symmetry_cell_setting monoclinic
_symmetry_space_group_name_Hall 'P 2yb'
_symmetry_space_group_name_H-M 'P 1 21 1'
_atom_sites_solution_hydrogens geom
_atom_sites_solution_primary direct
_atom_sites_solution_secondary difmap
_audit_creation_method SHELXL-97
_cell_angle_alpha 90.00
_cell_angle_beta 98.887(6)
_cell_angle_gamma 90.00
_cell_formula_units_Z 2
_cell_length_a 7.584(3)
_cell_length_b 15.434(6)
_cell_length_c 9.559(4)
_cell_measurement_reflns_used 3049
_cell_measurement_temperature 293(2)
_cell_measurement_theta_max 27.5322
_cell_measurement_theta_min 3.0215
_cell_volume 1105.5(8)
_computing_cell_refinement 'CrystalClear (Rigaku Inc., 2008)'
_computing_data_collection 'CrystalClear (Rigaku Inc., 2008)'
_computing_data_reduction 'CrystalClear (Rigaku Inc., 2008)'
_computing_structure_refinement 'SHELXL-97 (Sheldrick, 1997)'
_computing_structure_solution 'SHELXS-97 (Sheldrick, 1990)'
_diffrn_ambient_temperature 293(2)
_diffrn_detector_area_resol_mean 14.6306
_diffrn_measured_fraction_theta_full 0.994
_diffrn_measured_fraction_theta_max 0.994
_diffrn_measurement_device_type 'Mercury70 (2x2 bin mode)'
_diffrn_measurement_method CCD_Profile_fitting
_diffrn_radiation_monochromator graphite
_diffrn_radiation_source 'fine-focus sealed tube'
_diffrn_radiation_type MoK\a
_diffrn_radiation_wavelength 0.71073
_diffrn_reflns_av_R_equivalents 0.0272
_diffrn_reflns_av_sigmaI/netI 0.0611
_diffrn_reflns_limit_h_max 9
_diffrn_reflns_limit_h_min -9
_diffrn_reflns_limit_k_max 20
_diffrn_reflns_limit_k_min -19
_diffrn_reflns_limit_l_max 12
_diffrn_reflns_limit_l_min -11
_diffrn_reflns_number 8622
_diffrn_reflns_theta_full 27.48
_diffrn_reflns_theta_max 27.48
_diffrn_reflns_theta_min 3.02
_exptl_absorpt_coefficient_mu 1.162
_exptl_absorpt_correction_T_max 1.0000
_exptl_absorpt_correction_T_min 0.9207
_exptl_absorpt_correction_type multi-scan
_exptl_crystal_colour White
_exptl_crystal_density_diffrn 1.477
_exptl_crystal_density_method 'not measured'
_exptl_crystal_description Prism
_exptl_crystal_F_000 512
_exptl_crystal_size_max 0.2500
_exptl_crystal_size_mid 0.2500
_exptl_crystal_size_min 0.2000
_refine_diff_density_max 0.488
_refine_diff_density_min -0.322
_refine_diff_density_rms 0.063
_refine_ls_abs_structure_details 'Flack H D (1983), Acta Cryst. A39, 876-881'
_refine_ls_abs_structure_Flack 0.014(13)
_refine_ls_extinction_method none
_refine_ls_goodness_of_fit_ref 0.999
_refine_ls_hydrogen_treatment constr
_refine_ls_matrix_type full
_refine_ls_number_parameters 265
_refine_ls_number_reflns 4943
_refine_ls_number_restraints 1
_refine_ls_restrained_S_all 0.999
_refine_ls_R_factor_all 0.0523
_refine_ls_R_factor_gt 0.0418
_refine_ls_shift/su_max 0.001
_refine_ls_shift/su_mean 0.000
_refine_ls_structure_factor_coef Fsqd
_refine_ls_weighting_details 'calc w=1/[\s^2^(Fo^2^)+(0.0434P)^2^+0.0000P] where P=(Fo^2^+2Fc^2^)/3'
_refine_ls_weighting_scheme calc
_refine_ls_wR_factor_gt 0.0867
_refine_ls_wR_factor_ref 0.0933
_reflns_number_gt 4232
_reflns_number_total 4943
_reflns_threshold_expression >2sigma(I)
_cod_data_source_file cg501398c_si_002.cif
_cod_data_source_block II
_cod_depositor_comments
;
The following automatic conversions were performed:

'_exptl_absorpt_correction_type' value 'Multi-scan' changed to
'multi-scan' according to
/home/saulius/struct/COD-crude-data--automatic-downloads/rss-feeds/ACS/lib/dictionaries/cif_core.dic
dictionary named 'cif_core.dic' version 2.4.2 from 2011-04-26.

Automatic conversion script
Id: cif_fix_values 2827 2014-09-09 07:05:25Z andrius 

 Adding full bibliography for 4512255--4512258.cif.
;
_cod_original_sg_symbol_H-M P2(1)
_cod_database_code 4512256

loop_
_symmetry_equiv_pos_as_xyz
'x, y, z'
'-x, y+1/2, -z'

loop_
_atom_site_label
_atom_site_type_symbol
_atom_site_fract_x
_atom_site_fract_y
_atom_site_fract_z
_atom_site_U_iso_or_equiv
_atom_site_adp_type
_atom_site_occupancy
_atom_site_symmetry_multiplicity
_atom_site_calc_flag
_atom_site_refinement_flags
Zn1 Zn -0.78293(4) -0.74579(3) 2.07474(4) 0.02796(11) Uani 1 1 d .
C1 C -0.6431(4) -0.7567(3) 1.8358(4) 0.0365(9) Uani 1 1 d .
C2 C -0.5165(4) -0.7470(4) 1.7289(3) 0.0360(7) Uani 1 1 d .
H2A H -0.4603 -0.8025 1.7172 0.043 Uiso 1 1 calc R
H2B H -0.4234 -0.7061 1.7649 0.043 Uiso 1 1 calc R
C3 C -0.6101(4) -0.7159(2) 1.5854(4) 0.0337(8) Uani 1 1 d .
H3A H -0.6726 -0.6623 1.5982 0.040 Uiso 1 1 calc R
H3B H -0.6984 -0.7586 1.5470 0.040 Uiso 1 1 calc R
C4 C -0.4822(4) -0.7005(2) 1.4787(3) 0.0283(7) Uani 1 1 d .
H4A H -0.4091 -0.7527 1.4757 0.034 Uiso 1 1 calc R
C5 C -0.5912(4) -0.6870(2) 1.3307(4) 0.0300(7) Uani 1 1 d .
C6 C -0.1921(5) -0.6267(3) 1.4968(4) 0.0362(8) Uani 1 1 d .
C7 C -1.0481(6) -0.6237(3) 2.1466(5) 0.0469(11) Uani 1 1 d .
H7A H -1.0045 -0.6445 2.2366 0.056 Uiso 1 1 calc R
C8 C -1.1907(6) -0.5665(3) 2.1308(5) 0.0519(12) Uani 1 1 d .
H8A H -1.2414 -0.5499 2.2092 0.062 Uiso 1 1 calc R
C9 C -1.2564(5) -0.5347(3) 1.9997(5) 0.0393(10) Uani 1 1 d .
C10 C -1.1774(5) -0.5621(3) 1.8868(5) 0.0403(9) Uani 1 1 d .
H10A H -1.2191 -0.5424 1.7958 0.048 Uiso 1 1 calc R
C11 C -1.0344(5) -0.6196(3) 1.9107(4) 0.0363(9) Uani 1 1 d .
H11A H -0.9812 -0.6374 1.8342 0.044 Uiso 1 1 calc R
C12 C -1.4117(5) -0.4716(3) 1.9771(5) 0.0497(11) Uani 1 1 d .
H12A H -1.4252 -0.4454 2.0670 0.060 Uiso 1 1 calc R
H12B H -1.3852 -0.4257 1.9141 0.060 Uiso 1 1 calc R
C13 C -1.5839(5) -0.5142(3) 1.9153(5) 0.0449(10) Uani 1 1 d .
H13A H -1.5768 -0.5328 1.8195 0.054 Uiso 1 1 calc R
H13B H -1.6020 -0.5652 1.9707 0.054 Uiso 1 1 calc R
C14 C -1.7402(5) -0.4543(3) 1.9132(5) 0.0354(9) Uani 1 1 d .
C15 C -1.8000(5) -0.4336(3) 2.0387(5) 0.0428(11) Uani 1 1 d .
H15A H -1.7435 -0.4572 2.1235 0.051 Uiso 1 1 calc R
C16 C -1.9423(5) -0.3785(3) 2.0389(4) 0.0400(10) Uani 1 1 d .
H16A H -1.9787 -0.3651 2.1249 0.048 Uiso 1 1 calc R
C17 C -1.9734(5) -0.3624(3) 1.7980(4) 0.0371(10) Uani 1 1 d .
H17A H -2.0328 -0.3386 1.7144 0.044 Uiso 1 1 calc R
C18 C -1.8286(5) -0.4164(3) 1.7913(5) 0.0408(10) Uani 1 1 d .
H18A H -1.7911 -0.4271 1.7047 0.049 Uiso 1 1 calc R
N1 N -0.3637(4) -0.6282(2) 1.5216(3) 0.0352(7) Uani 1 1 d .
H1A H -0.4035 -0.5849 1.5640 0.042 Uiso 1 1 calc R
N2 N -0.1099(5) -0.5501(3) 1.5185(4) 0.0551(10) Uani 1 1 d .
H2C H 0.0000 -0.5450 1.5074 0.066 Uiso 1 1 calc R
H2D H -0.1670 -0.5061 1.5436 0.066 Uiso 1 1 calc R
N3 N -0.9714(4) -0.6499(2) 2.0382(4) 0.0330(8) Uani 1 1 d .
N4 N -2.0311(4) -0.3431(2) 1.9197(3) 0.0301(8) Uani 1 1 d .
O1 O -0.7948(4) -0.7856(3) 1.7972(3) 0.0752(12) Uani 1 1 d .
O2 O -0.5902(3) -0.7375(3) 1.9624(2) 0.0436(6) Uani 1 1 d .
O3 O -0.6583(3) -0.7570(2) 1.2720(2) 0.0364(6) Uani 1 1 d .
O4 O -0.6129(4) -0.61556(17) 1.2763(3) 0.0458(7) Uani 1 1 d .
O5 O -0.1150(4) -0.6911(2) 1.4609(4) 0.0531(8) Uani 1 1 d .
O6 O -0.6114(5) -0.9267(2) 1.4003(4) 0.0678(9) Uiso 1 1 d .
O7 O -0.0392(5) -0.8516(3) 1.5769(4) 0.0706(9) Uiso 1 1 d .
O8 O -0.2809(5) -0.9834(3) 1.5481(4) 0.0723(10) Uiso 1 1 d .

loop_
_atom_site_aniso_label
_atom_site_aniso_U_11
_atom_site_aniso_U_22
_atom_site_aniso_U_33
_atom_site_aniso_U_23
_atom_site_aniso_U_13
_atom_site_aniso_U_12
Zn1 0.02524(16) 0.03048(18) 0.02768(18) 0.0024(2) 0.00260(12) -0.0005(2)
C1 0.0324(15) 0.039(2) 0.0390(19) 0.001(2) 0.0093(14) 0.0023(18)
C2 0.0318(14) 0.0507(18) 0.0267(15) 0.002(3) 0.0089(12) -0.003(3)
C3 0.0254(16) 0.046(2) 0.0306(19) 0.0003(15) 0.0068(14) -0.0042(13)
C4 0.0275(16) 0.0369(18) 0.0196(16) -0.0005(14) 0.0007(13) -0.0043(14)
C5 0.0291(17) 0.040(2) 0.0210(17) -0.0026(16) 0.0047(14) -0.0044(15)
C6 0.0345(18) 0.050(2) 0.0237(18) 0.0044(17) 0.0023(15) -0.0138(17)
C7 0.046(2) 0.063(3) 0.033(2) 0.012(2) 0.008(2) 0.016(2)
C8 0.050(3) 0.064(3) 0.046(3) 0.000(2) 0.021(2) 0.018(2)
C9 0.0258(19) 0.039(2) 0.052(3) -0.004(2) 0.0013(19) 0.0052(16)
C10 0.036(2) 0.046(2) 0.036(2) -0.003(2) -0.0054(18) 0.0047(17)
C11 0.0318(19) 0.041(2) 0.034(2) 0.0005(18) 0.0015(17) 0.0073(17)
C12 0.032(2) 0.041(2) 0.072(3) -0.008(2) -0.002(2) 0.0121(17)
C13 0.0308(19) 0.039(2) 0.063(3) -0.007(2) 0.0031(19) 0.0077(16)
C14 0.0259(18) 0.034(2) 0.045(3) -0.0049(18) 0.0034(18) 0.0028(15)
C15 0.039(2) 0.052(3) 0.036(2) 0.005(2) -0.0009(19) 0.0164(19)
C16 0.038(2) 0.055(3) 0.028(2) -0.0003(19) 0.0084(18) 0.0139(19)
C17 0.0307(19) 0.052(2) 0.028(2) 0.0021(19) 0.0042(17) 0.0122(17)
C18 0.035(2) 0.054(2) 0.034(2) -0.006(2) 0.0093(18) 0.0101(18)
N1 0.0367(16) 0.0366(16) 0.0328(17) -0.0092(14) 0.0065(13) -0.0111(14)
N2 0.049(2) 0.058(2) 0.061(2) -0.0163(19) 0.0185(18) -0.0244(18)
N3 0.0293(17) 0.0372(19) 0.0318(18) 0.0042(15) 0.0027(14) 0.0074(14)
N4 0.0247(16) 0.0336(18) 0.0311(18) -0.0004(14) 0.0020(13) 0.0049(13)
O1 0.0498(18) 0.135(3) 0.0427(17) 0.0015(19) 0.0125(14) -0.0379(19)
O2 0.0495(13) 0.0558(18) 0.0277(12) -0.0038(16) 0.0134(10) -0.0047(17)
O3 0.0393(11) 0.0420(18) 0.0254(11) 0.0007(13) -0.0021(9) -0.0123(13)
O4 0.0597(17) 0.0360(15) 0.0384(16) 0.0057(12) -0.0030(13) -0.0002(13)
O5 0.0406(15) 0.0526(17) 0.070(2) -0.0041(16) 0.0225(15) -0.0013(14)

loop_
_atom_type_symbol
_atom_type_description
_atom_type_scat_dispersion_real
_atom_type_scat_dispersion_imag
_atom_type_scat_source
C C 0.0033 0.0016 'International Tables Vol C Tables 4.2.6.8 and 6.1.1.4'
H H 0.0000 0.0000 'International Tables Vol C Tables 4.2.6.8 and 6.1.1.4'
N N 0.0061 0.0033 'International Tables Vol C Tables 4.2.6.8 and 6.1.1.4'
O O 0.0106 0.0060 'International Tables Vol C Tables 4.2.6.8 and 6.1.1.4'
Zn Zn 0.2839 1.4301 'International Tables Vol C Tables 4.2.6.8 and 6.1.1.4'

loop_
_geom_angle_atom_site_label_1
_geom_angle_atom_site_label_2
_geom_angle_atom_site_label_3
_geom_angle
_geom_angle_site_symmetry_1
_geom_angle_site_symmetry_3
O2 Zn1 O3 104.04(10) . 1_556
O2 Zn1 N3 114.94(15) . .
O3 Zn1 N3 116.29(13) 1_556 .
O2 Zn1 N4 129.42(15) . 2_249
O3 Zn1 N4 97.99(12) 1_556 2_249
N3 Zn1 N4 93.93(11) . 2_249
O1 C1 O2 121.3(3) . .
O1 C1 C2 119.5(3) . .
O2 C1 C2 119.2(3) . .
C1 C2 C3 112.6(3) . .
C1 C2 H2A 109.1 . .
C3 C2 H2A 109.1 . .
C1 C2 H2B 109.1 . .
C3 C2 H2B 109.1 . .
H2A C2 H2B 107.8 . .
C2 C3 C4 113.2(3) . .
C2 C3 H3A 108.9 . .
C4 C3 H3A 108.9 . .
C2 C3 H3B 108.9 . .
C4 C3 H3B 108.9 . .
H3A C3 H3B 107.7 . .
N1 C4 C3 111.0(3) . .
N1 C4 C5 112.1(3) . .
C3 C4 C5 109.1(3) . .
N1 C4 H4A 108.2 . .
C3 C4 H4A 108.2 . .
C5 C4 H4A 108.2 . .
O4 C5 O3 123.8(3) . .
O4 C5 C4 122.2(3) . .
O3 C5 C4 114.0(3) . .
O5 C6 N2 121.9(3) . .
O5 C6 N1 123.0(3) . .
N2 C6 N1 115.1(4) . .
N3 C7 C8 122.5(4) . .
N3 C7 H7A 118.8 . .
C8 C7 H7A 118.8 . .
C9 C8 C7 119.8(4) . .
C9 C8 H8A 120.1 . .
C7 C8 H8A 120.1 . .
C8 C9 C10 117.8(4) . .
C8 C9 C12 121.8(4) . .
C10 C9 C12 120.4(4) . .
C9 C10 C11 119.2(4) . .
C9 C10 H10A 120.4 . .
C11 C10 H10A 120.4 . .
N3 C11 C10 122.5(4) . .
N3 C11 H11A 118.8 . .
C10 C11 H11A 118.8 . .
C13 C12 C9 112.6(3) . .
C13 C12 H12A 109.1 . .
C9 C12 H12A 109.1 . .
C13 C12 H12B 109.1 . .
C9 C12 H12B 109.1 . .
H12A C12 H12B 107.8 . .
C14 C13 C12 111.9(3) . .
C14 C13 H13A 109.2 . .
C12 C13 H13A 109.2 . .
C14 C13 H13B 109.2 . .
C12 C13 H13B 109.2 . .
H13A C13 H13B 107.9 . .
C15 C14 C18 116.9(3) . .
C15 C14 C13 119.6(4) . .
C18 C14 C13 123.5(4) . .
C16 C15 C14 120.4(4) . .
C16 C15 H15A 119.8 . .
C14 C15 H15A 119.8 . .
N4 C16 C15 122.7(4) . .
N4 C16 H16A 118.6 . .
C15 C16 H16A 118.6 . .
N4 C17 C18 122.8(4) . .
N4 C17 H17A 118.6 . .
C18 C17 H17A 118.6 . .
C14 C18 C17 120.0(4) . .
C14 C18 H18A 120.0 . .
C17 C18 H18A 120.0 . .
C6 N1 C4 122.1(3) . .
C6 N1 H1A 118.9 . .
C4 N1 H1A 118.9 . .
C6 N2 H2C 120.0 . .
C6 N2 H2D 120.0 . .
H2C N2 H2D 120.0 . .
C11 N3 C7 118.2(4) . .
C11 N3 Zn1 123.7(3) . .
C7 N3 Zn1 117.7(3) . .
C17 N4 C16 117.2(3) . .
C17 N4 Zn1 120.0(3) . 2_259
C16 N4 Zn1 121.8(3) . 2_259
C1 O2 Zn1 111.3(2) . .
C5 O3 Zn1 116.1(2) . 1_554

loop_
_geom_bond_atom_site_label_1
_geom_bond_atom_site_label_2
_geom_bond_distance
_geom_bond_site_symmetry_2
Zn1 O2 1.947(2) .
Zn1 O3 1.982(2) 1_556
Zn1 N3 2.050(3) .
Zn1 N4 2.067(3) 2_249
C1 O1 1.236(4) .
C1 O2 1.249(4) .
C1 C2 1.514(4) .
C2 C3 1.522(5) .
C2 H2A 0.9700 .
C2 H2B 0.9700 .
C3 C4 1.531(4) .
C3 H3A 0.9700 .
C3 H3B 0.9700 .
C4 N1 1.452(4) .
C4 C5 1.539(5) .
C4 H4A 0.9800 .
C5 O4 1.219(4) .
C5 O3 1.287(5) .
C6 O5 1.229(5) .
C6 N2 1.337(5) .
C6 N1 1.359(5) .
C7 N3 1.328(6) .
C7 C8 1.385(6) .
C7 H7A 0.9300 .
C8 C9 1.367(7) .
C8 H8A 0.9300 .
C9 C10 1.379(6) .
C9 C12 1.519(5) .
C10 C11 1.392(6) .
C10 H10A 0.9300 .
C11 N3 1.324(5) .
C11 H11A 0.9300 .
C12 C13 1.500(5) .
C12 H12A 0.9700 .
C12 H12B 0.9700 .
C13 C14 1.501(5) .
C13 H13A 0.9700 .
C13 H13B 0.9700 .
C14 C15 1.384(6) .
C14 C18 1.382(6) .
C15 C16 1.375(6) .
C15 H15A 0.9300 .
C16 N4 1.347(5) .
C16 H16A 0.9300 .
C17 N4 1.339(5) .
C17 C18 1.388(5) .
C17 H17A 0.9300 .
C18 H18A 0.9300 .
N1 H1A 0.8600 .
N2 H2C 0.8600 .
N2 H2D 0.8600 .
N4 Zn1 2.067(3) 2_259
O3 Zn1 1.982(2) 1_554
